data_4310953
loop_
_publ_author_name
'Valerie Autissier'
'Pedro Martin Zarza'
'Athinoula Petrou'
'Richard A. Henderson'
'Ross W. Harrington'
'William C. Clegg'

_publ_section_title
;
 Proton Transfer to Nickel-Thiolate Complexes. 2. Rate-Limiting
 Intramolecular Proton Transfer in the Reactions of
 [Ni(SC6H4R-4)(PhP{CH2CH2PPh2}2)]+ (R = NO2, Cl, H, Me, or MeO)
;
_journal_name_full 'Inorganic Chemistry'
_journal_page_first 3106
_journal_page_last 3115
_journal_paper_doi 10.1021/ic0303237
_journal_volume 43
_journal_year 2004
_chemical_formula_sum 'C69 H68 B Ni O P3 S'
_chemical_formula_weight 1107.72
_chemical_name_systematic
;

  ?

;
_space_group_IT_number 2
_symmetry_cell_setting triclinic
_symmetry_space_group_name_Hall '-P 1'
_symmetry_space_group_name_H-M 'P -1'
_atom_sites_solution_hydrogens geom
_atom_sites_solution_primary direct
_atom_sites_solution_secondary difmap
_audit_creation_method SHELXL-97
_cell_angle_alpha 76.816(2)
_cell_angle_beta 84.394(2)
_cell_angle_gamma 68.235(2)
_cell_formula_units_Z 2
_cell_length_a 11.5726(5)
_cell_length_b 14.5465(6)
_cell_length_c 19.0208(8)
_cell_measurement_reflns_used 18721
_cell_measurement_temperature 160(2)
_cell_measurement_theta_max 28.38
_cell_measurement_theta_min 2.17
_cell_volume 2895.0(2)
_computing_cell_refinement 'Bruker SAINT'
_computing_data_collection 'Bruker SMART'
_computing_data_reduction 'Bruker SAINT'
_computing_molecular_graphics 'Bruker SHELXTL'
_computing_publication_material 'Bruker SHELXTL and local programs'
_computing_structure_refinement 'Bruker SHELXTL'
_computing_structure_solution 'Bruker SHELXTL'
_diffrn_ambient_temperature 160(2)
_diffrn_measured_fraction_theta_full 0.983
_diffrn_measured_fraction_theta_max 0.886
_diffrn_measurement_device_type 'Bruker SMART 1K CCD diffractometer'
_diffrn_measurement_method '\w rotation with narrow frames'
_diffrn_radiation_monochromator graphite
_diffrn_radiation_source 'sealed tube'
_diffrn_radiation_type MoK\a
_diffrn_radiation_wavelength 0.71073
_diffrn_reflns_av_R_equivalents 0.0217
_diffrn_reflns_av_sigmaI/netI 0.0338
_diffrn_reflns_limit_h_max 15
_diffrn_reflns_limit_h_min -15
_diffrn_reflns_limit_k_max 19
_diffrn_reflns_limit_k_min -19
_diffrn_reflns_limit_l_max 24
_diffrn_reflns_limit_l_min -24
_diffrn_reflns_number 24492
_diffrn_reflns_theta_full 26.00
_diffrn_reflns_theta_max 28.38
_diffrn_reflns_theta_min 1.97
_diffrn_standards_decay_% 0
_diffrn_standards_number 0
_exptl_absorpt_coefficient_mu 0.498
_exptl_absorpt_correction_T_max 0.934
_exptl_absorpt_correction_T_min 0.826
_exptl_absorpt_correction_type multi-scan
_exptl_crystal_colour red
_exptl_crystal_density_diffrn 1.271
_exptl_crystal_density_method 'not measured'
_exptl_crystal_description plate
_exptl_crystal_F_000 1168
_exptl_crystal_size_max 0.40
_exptl_crystal_size_mid 0.36
_exptl_crystal_size_min 0.14
_refine_diff_density_max 0.828
_refine_diff_density_min -0.663
_refine_diff_density_rms 0.057
_refine_ls_extinction_method none
_refine_ls_goodness_of_fit_ref 1.036
_refine_ls_hydrogen_treatment constr
_refine_ls_matrix_type full
_refine_ls_number_parameters 686
_refine_ls_number_reflns 12859
_refine_ls_number_restraints 0
_refine_ls_restrained_S_all 1.036
_refine_ls_R_factor_all 0.0516
_refine_ls_R_factor_gt 0.0407
_refine_ls_shift/su_max 0.086
_refine_ls_shift/su_mean 0.002
_refine_ls_structure_factor_coef Fsqd
_refine_ls_weighting_details 'calc w=1/[\s^2^(Fo^2^)+(0.0521P)^2^+1.8386P] where P=(Fo^2^+2Fc^2^)/3'
_refine_ls_weighting_scheme calc
_refine_ls_wR_factor_gt 0.1030
_refine_ls_wR_factor_ref 0.1099
_reflns_number_gt 10745
_reflns_number_total 12859
_reflns_threshold_expression I>2\s(I)
_cod_data_source_file ic0303237_s_1.cif
_cod_data_source_block rah4
_cod_database_code 4310953

loop_
_symmetry_equiv_pos_as_xyz
'x, y, z'
'-x, -y, -z'

loop_
_atom_site_label
_atom_site_type_symbol
_atom_site_fract_x
_atom_site_fract_y
_atom_site_fract_z
_atom_site_U_iso_or_equiv
_atom_site_adp_type
_atom_site_occupancy
_atom_site_symmetry_multiplicity
_atom_site_calc_flag
_atom_site_refinement_flags
_atom_site_disorder_assembly
_atom_site_disorder_group
Ni Ni 0.65025(2) 0.604721(18) 0.270274(13) 0.02177(7) Uani 1 1 d . . .
P1 P 0.62926(5) 0.45811(4) 0.27758(3) 0.02613(11) Uani 1 1 d . . .
P2 P 0.50880(5) 0.66061(4) 0.19051(3) 0.02292(11) Uani 1 1 d . . .
P3 P 0.68396(4) 0.74639(4) 0.22581(3) 0.02121(10) Uani 1 1 d . . .
C1 C 0.7592(2) 0.37494(16) 0.23388(11) 0.0299(4) Uani 1 1 d . . .
C2 C 0.8706(2) 0.3915(2) 0.22087(16) 0.0473(6) Uani 1 1 d . . .
H2 H 0.8800 0.4462 0.2359 0.057 Uiso 1 1 calc R . .
C3 C 0.9682(3) 0.3285(3) 0.18607(19) 0.0627(9) Uani 1 1 d . . .
H3 H 1.0441 0.3405 0.1771 0.075 Uiso 1 1 calc R . .
C4 C 0.9560(3) 0.2485(2) 0.16430(15) 0.0519(7) Uani 1 1 d . . .
H4 H 1.0234 0.2055 0.1405 0.062 Uiso 1 1 calc R . .
C5 C 0.8467(3) 0.23110(19) 0.17704(14) 0.0469(6) Uani 1 1 d . . .
H5 H 0.8386 0.1755 0.1625 0.056 Uiso 1 1 calc R . .
C6 C 0.7476(2) 0.29417(18) 0.21110(13) 0.0400(5) Uani 1 1 d . . .
H6 H 0.6715 0.2823 0.2189 0.048 Uiso 1 1 calc R . .
C7 C 0.6074(2) 0.38733(18) 0.36633(12) 0.0343(5) Uani 1 1 d . . .
C8 C 0.6861(3) 0.2890(2) 0.39265(13) 0.0432(6) Uani 1 1 d . . .
H8 H 0.7550 0.2563 0.3644 0.052 Uiso 1 1 calc R . .
C9 C 0.6632(3) 0.2385(2) 0.46084(15) 0.0571(8) Uani 1 1 d . . .
H9 H 0.7167 0.1711 0.4792 0.069 Uiso 1 1 calc R . .
C10 C 0.5636(3) 0.2857(3) 0.50173(14) 0.0615(9) Uani 1 1 d . . .
H10 H 0.5477 0.2502 0.5478 0.074 Uiso 1 1 calc R . .
C11 C 0.4870(3) 0.3835(3) 0.47666(15) 0.0607(8) Uani 1 1 d . . .
H11 H 0.4191 0.4161 0.5056 0.073 Uiso 1 1 calc R . .
C12 C 0.5090(3) 0.4349(2) 0.40876(14) 0.0483(6) Uani 1 1 d . . .
H12 H 0.4563 0.5029 0.3913 0.058 Uiso 1 1 calc R . .
C13 C 0.4928(2) 0.47802(17) 0.22537(12) 0.0318(5) Uani 1 1 d . . .
H13A H 0.4995 0.4142 0.2122 0.038 Uiso 1 1 calc R . .
H13B H 0.4155 0.5012 0.2543 0.038 Uiso 1 1 calc R . .
C14 C 0.4905(2) 0.55877(16) 0.15716(11) 0.0295(4) Uani 1 1 d . . .
H14A H 0.4106 0.5828 0.1318 0.035 Uiso 1 1 calc R . .
H14B H 0.5595 0.5318 0.1237 0.035 Uiso 1 1 calc R . .
C15 C 0.35951(18) 0.71759(16) 0.23296(11) 0.0277(4) Uani 1 1 d . . .
C16 C 0.3538(2) 0.7274(2) 0.30404(14) 0.0495(7) Uani 1 1 d . . .
H16 H 0.4284 0.7059 0.3302 0.059 Uiso 1 1 calc R . .
C17 C 0.2404(3) 0.7682(4) 0.33710(17) 0.0796(12) Uani 1 1 d . . .
H17 H 0.2368 0.7754 0.3858 0.095 Uiso 1 1 calc R . .
C18 C 0.1324(3) 0.7985(3) 0.29949(18) 0.0725(11) Uani 1 1 d . . .
H18 H 0.0544 0.8253 0.3227 0.087 Uiso 1 1 calc R . .
C19 C 0.1362(2) 0.7902(2) 0.22872(15) 0.0480(6) Uani 1 1 d . . .
H19 H 0.0611 0.8122 0.2029 0.058 Uiso 1 1 calc R . .
C20 C 0.2496(2) 0.74986(18) 0.19528(12) 0.0342(5) Uani 1 1 d . . .
H20 H 0.2525 0.7441 0.1463 0.041 Uiso 1 1 calc R . .
C21 C 0.52988(18) 0.76045(15) 0.11935(10) 0.0250(4) Uani 1 1 d . . .
H21A H 0.5979 0.7320 0.0857 0.030 Uiso 1 1 calc R . .
H21B H 0.4525 0.7993 0.0917 0.030 Uiso 1 1 calc R . .
C22 C 0.56299(18) 0.82772(15) 0.15913(11) 0.0254(4) Uani 1 1 d . . .
H22A H 0.4881 0.8675 0.1839 0.030 Uiso 1 1 calc R . .
H22B H 0.5941 0.8754 0.1242 0.030 Uiso 1 1 calc R . .
C23 C 0.68349(18) 0.83060(14) 0.28327(10) 0.0249(4) Uani 1 1 d . . .
C24 C 0.5732(2) 0.87620(19) 0.31920(13) 0.0390(5) Uani 1 1 d . . .
H24 H 0.5007 0.8631 0.3130 0.047 Uiso 1 1 calc R . .
C25 C 0.5689(3) 0.9405(2) 0.36385(16) 0.0526(7) Uani 1 1 d . . .
H25 H 0.4933 0.9716 0.3879 0.063 Uiso 1 1 calc R . .
C26 C 0.6733(3) 0.9596(2) 0.37347(15) 0.0505(7) Uani 1 1 d . . .
H26 H 0.6702 1.0032 0.4045 0.061 Uiso 1 1 calc R . .
C27 C 0.7823(2) 0.91542(19) 0.33814(15) 0.0443(6) Uani 1 1 d . . .
H27 H 0.8542 0.9296 0.3442 0.053 Uiso 1 1 calc R . .
C28 C 0.7881(2) 0.85020(17) 0.29364(12) 0.0325(5) Uani 1 1 d . . .
H28 H 0.8643 0.8189 0.2702 0.039 Uiso 1 1 calc R . .
C29 C 0.82995(17) 0.71762(14) 0.17475(10) 0.0221(4) Uani 1 1 d . . .
C30 C 0.8413(2) 0.77463(17) 0.10661(11) 0.0306(4) Uani 1 1 d . . .
H30 H 0.7725 0.8322 0.0864 0.037 Uiso 1 1 calc R . .
C31 C 0.9531(2) 0.7476(2) 0.06796(12) 0.0387(5) Uani 1 1 d . . .
H31 H 0.9602 0.7867 0.0215 0.046 Uiso 1 1 calc R . .
C32 C 1.0536(2) 0.66410(18) 0.09692(13) 0.0381(5) Uani 1 1 d . . .
H32 H 1.1296 0.6456 0.0703 0.046 Uiso 1 1 calc R . .
C33 C 1.0436(2) 0.60747(18) 0.16454(15) 0.0411(6) Uani 1 1 d . . .
H33 H 1.1130 0.5502 0.1845 0.049 Uiso 1 1 calc R . .
C34 C 0.93237(19) 0.63390(16) 0.20355(12) 0.0324(5) Uani 1 1 d . . .
H34 H 0.9262 0.5947 0.2501 0.039 Uiso 1 1 calc R . .
S S 0.75366(5) 0.53591(4) 0.36972(3) 0.03247(12) Uani 1 1 d . . .
C35 C 0.8461(2) 0.59313(17) 0.39952(11) 0.0305(4) Uani 1 1 d . . .
C36 C 0.7940(2) 0.66913(19) 0.43842(13) 0.0397(5) Uani 1 1 d . . .
H36 H 0.7061 0.6985 0.4431 0.048 Uiso 1 1 calc R . .
C37 C 0.8693(3) 0.7028(2) 0.47066(14) 0.0506(7) Uani 1 1 d . . .
H37 H 0.8317 0.7548 0.4972 0.061 Uiso 1 1 calc R . .
C38 C 0.9969(3) 0.6624(2) 0.46506(15) 0.0558(8) Uani 1 1 d . . .
C39 C 1.0495(3) 0.5870(3) 0.42624(17) 0.0588(8) Uani 1 1 d . . .
H39 H 1.1374 0.5591 0.4212 0.071 Uiso 1 1 calc R . .
C40 C 0.9753(2) 0.5510(2) 0.39416(13) 0.0439(6) Uani 1 1 d . . .
H40 H 1.0132 0.4979 0.3687 0.053 Uiso 1 1 calc R . .
C41 C 1.0795(4) 0.6972(3) 0.5017(2) 0.0919(15) Uani 1 1 d . . .
H41A H 1.0555 0.7708 0.4867 0.138 Uiso 1 1 calc R . .
H41B H 1.1666 0.6644 0.4879 0.138 Uiso 1 1 calc R . .
H41C H 1.0698 0.6789 0.5542 0.138 Uiso 1 1 calc R . .
B B 0.4309(2) 0.21784(16) 0.12086(12) 0.0224(4) Uani 1 1 d . . .
C42 C 0.35925(18) 0.32272(14) 0.06297(10) 0.0239(4) Uani 1 1 d . . .
C43 C 0.25463(19) 0.34017(16) 0.02331(11) 0.0287(4) Uani 1 1 d . . .
H43 H 0.2242 0.2867 0.0276 0.034 Uiso 1 1 calc R . .
C44 C 0.1933(2) 0.43248(17) -0.02219(12) 0.0356(5) Uani 1 1 d . . .
H44 H 0.1229 0.4407 -0.0482 0.043 Uiso 1 1 calc R . .
C45 C 0.2342(2) 0.51217(17) -0.02960(12) 0.0358(5) Uani 1 1 d . . .
H45 H 0.1930 0.5751 -0.0609 0.043 Uiso 1 1 calc R . .
C46 C 0.3364(2) 0.49899(16) 0.00933(12) 0.0325(5) Uani 1 1 d . . .
H46 H 0.3652 0.5533 0.0052 0.039 Uiso 1 1 calc R . .
C47 C 0.3967(2) 0.40658(15) 0.05435(11) 0.0284(4) Uani 1 1 d . . .
H47 H 0.4663 0.3994 0.0806 0.034 Uiso 1 1 calc R . .
C48 C 0.40601(18) 0.24722(15) 0.20140(11) 0.0248(4) Uani 1 1 d . . .
C49 C 0.4857(2) 0.19979(17) 0.26020(12) 0.0320(4) Uani 1 1 d . . .
H49 H 0.5638 0.1492 0.2535 0.038 Uiso 1 1 calc R . .
C50 C 0.4553(2) 0.22366(19) 0.32826(12) 0.0382(5) Uani 1 1 d . . .
H50 H 0.5127 0.1895 0.3665 0.046 Uiso 1 1 calc R . .
C51 C 0.3429(2) 0.29628(19) 0.34048(12) 0.0401(5) Uani 1 1 d . . .
H51 H 0.3217 0.3121 0.3869 0.048 Uiso 1 1 calc R . .
C52 C 0.2614(2) 0.34574(19) 0.28383(13) 0.0408(5) Uani 1 1 d . . .
H52 H 0.1835 0.3961 0.2912 0.049 Uiso 1 1 calc R . .
C53 C 0.2934(2) 0.32190(17) 0.21600(12) 0.0332(5) Uani 1 1 d . . .
H53 H 0.2364 0.3579 0.1778 0.040 Uiso 1 1 calc R . .
C54 C 0.36962(18) 0.13229(14) 0.11937(11) 0.0237(4) Uani 1 1 d . . .
C55 C 0.3818(2) 0.09217(15) 0.05739(11) 0.0293(4) Uani 1 1 d . . .
H55 H 0.4316 0.1113 0.0183 0.035 Uiso 1 1 calc R . .
C56 C 0.3248(2) 0.02593(16) 0.05032(12) 0.0328(5) Uani 1 1 d . . .
H56 H 0.3345 0.0021 0.0068 0.039 Uiso 1 1 calc R . .
C57 C 0.2538(2) -0.00531(16) 0.10689(14) 0.0352(5) Uani 1 1 d . . .
H57 H 0.2128 -0.0494 0.1023 0.042 Uiso 1 1 calc R . .
C58 C 0.2436(2) 0.02892(17) 0.17034(14) 0.0376(5) Uani 1 1 d . . .
H58 H 0.1980 0.0061 0.2103 0.045 Uiso 1 1 calc R . .
C59 C 0.3002(2) 0.09687(16) 0.17595(12) 0.0318(5) Uani 1 1 d . . .
H59 H 0.2911 0.1198 0.2198 0.038 Uiso 1 1 calc R . .
C60 C 0.57965(18) 0.16781(15) 0.09998(10) 0.0236(4) Uani 1 1 d . . .
C61 C 0.64102(19) 0.21097(16) 0.04194(11) 0.0271(4) Uani 1 1 d . . .
H61 H 0.5955 0.2753 0.0137 0.032 Uiso 1 1 calc R . .
C62 C 0.7654(2) 0.16374(18) 0.02407(12) 0.0334(5) Uani 1 1 d . . .
H62 H 0.8024 0.1961 -0.0157 0.040 Uiso 1 1 calc R . .
C63 C 0.8354(2) 0.07031(18) 0.06356(13) 0.0352(5) Uani 1 1 d . . .
H63 H 0.9202 0.0379 0.0514 0.042 Uiso 1 1 calc R . .
C64 C 0.7788(2) 0.02471(17) 0.12149(13) 0.0335(5) Uani 1 1 d . . .
H64 H 0.8256 -0.0393 0.1497 0.040 Uiso 1 1 calc R . .
C65 C 0.6543(2) 0.07211(15) 0.13836(12) 0.0292(4) Uani 1 1 d . . .
H65 H 0.6177 0.0384 0.1776 0.035 Uiso 1 1 calc R . .
O O 0.1818(11) 0.0014(5) 0.4423(5) 0.317(6) Uani 1 1 d . . .
C66 C 0.2113(6) 0.0687(12) 0.4011(8) 0.256(7) Uani 1 1 d . . .
C67 C 0.1065(11) 0.1427(7) 0.3587(5) 0.194(4) Uani 1 1 d . . .
C68 C 0.0276(6) 0.0868(6) 0.3634(4) 0.139(2) Uani 1 1 d . . .
C69 C 0.0714(16) 0.0029(8) 0.4068(7) 0.321(9) Uani 1 1 d . . .

loop_
_atom_site_aniso_label
_atom_site_aniso_U_11
_atom_site_aniso_U_22
_atom_site_aniso_U_33
_atom_site_aniso_U_23
_atom_site_aniso_U_13
_atom_site_aniso_U_12
Ni 0.02188(13) 0.02466(13) 0.02142(13) -0.00386(9) -0.00101(9) -0.01175(10)
P1 0.0288(3) 0.0279(3) 0.0263(3) -0.0047(2) -0.0014(2) -0.0157(2)
P2 0.0216(2) 0.0282(3) 0.0214(2) -0.00581(19) -0.00030(18) -0.0114(2)
P3 0.0187(2) 0.0230(2) 0.0225(2) -0.00440(18) 0.00031(18) -0.00850(18)
C1 0.0332(11) 0.0268(10) 0.0297(10) -0.0049(8) -0.0046(9) -0.0102(8)
C2 0.0325(12) 0.0498(15) 0.0689(18) -0.0293(14) -0.0017(12) -0.0154(11)
C3 0.0304(13) 0.076(2) 0.089(2) -0.0439(19) 0.0011(14) -0.0121(13)
C4 0.0435(14) 0.0484(15) 0.0513(16) -0.0212(13) -0.0108(12) 0.0065(12)
C5 0.0613(17) 0.0338(13) 0.0442(14) -0.0141(11) -0.0103(12) -0.0098(12)
C6 0.0501(14) 0.0355(12) 0.0412(13) -0.0114(10) -0.0017(11) -0.0208(11)
C7 0.0459(13) 0.0407(12) 0.0285(11) -0.0022(9) -0.0032(9) -0.0315(11)
C8 0.0533(15) 0.0495(14) 0.0329(12) 0.0020(10) -0.0147(11) -0.0282(12)
C9 0.077(2) 0.0640(18) 0.0379(14) 0.0144(13) -0.0251(14) -0.0429(17)
C10 0.091(2) 0.089(2) 0.0288(13) 0.0079(14) -0.0115(14) -0.070(2)
C11 0.080(2) 0.086(2) 0.0403(15) -0.0158(15) 0.0175(14) -0.061(2)
C12 0.0595(17) 0.0533(16) 0.0434(14) -0.0094(12) 0.0129(12) -0.0370(14)
C13 0.0316(11) 0.0349(11) 0.0372(12) -0.0110(9) -0.0029(9) -0.0188(9)
C14 0.0309(10) 0.0350(11) 0.0276(10) -0.0103(9) -0.0031(8) -0.0148(9)
C15 0.0240(10) 0.0341(11) 0.0285(10) -0.0079(8) 0.0034(8) -0.0146(8)
C16 0.0280(12) 0.093(2) 0.0359(13) -0.0282(14) 0.0049(10) -0.0242(13)
C17 0.0380(15) 0.165(4) 0.0499(17) -0.059(2) 0.0169(13) -0.036(2)
C18 0.0283(13) 0.136(3) 0.066(2) -0.055(2) 0.0195(13) -0.0288(17)
C19 0.0247(11) 0.0704(18) 0.0519(15) -0.0196(13) 0.0012(10) -0.0169(12)
C20 0.0271(10) 0.0448(13) 0.0332(11) -0.0088(10) -0.0003(9) -0.0153(9)
C21 0.0219(9) 0.0312(10) 0.0216(9) -0.0045(8) 0.0002(7) -0.0097(8)
C22 0.0208(9) 0.0265(10) 0.0270(10) -0.0030(8) -0.0017(7) -0.0077(8)
C23 0.0274(10) 0.0228(9) 0.0224(9) -0.0033(7) -0.0004(8) -0.0076(8)
C24 0.0305(11) 0.0448(13) 0.0427(13) -0.0191(11) 0.0046(10) -0.0099(10)
C25 0.0437(14) 0.0570(17) 0.0529(16) -0.0325(14) 0.0055(12) -0.0024(12)
C26 0.0563(16) 0.0428(14) 0.0520(16) -0.0287(12) -0.0100(13) -0.0041(12)
C27 0.0435(14) 0.0422(14) 0.0544(15) -0.0215(12) -0.0105(12) -0.0144(11)
C28 0.0300(11) 0.0329(11) 0.0363(12) -0.0120(9) -0.0008(9) -0.0103(9)
C29 0.0213(9) 0.0246(9) 0.0246(9) -0.0079(7) 0.0026(7) -0.0121(7)
C30 0.0288(10) 0.0336(11) 0.0291(10) -0.0038(9) 0.0010(8) -0.0130(9)
C31 0.0401(13) 0.0542(15) 0.0286(11) -0.0103(10) 0.0099(10) -0.0261(11)
C32 0.0307(11) 0.0450(13) 0.0465(13) -0.0237(11) 0.0159(10) -0.0183(10)
C33 0.0272(11) 0.0329(12) 0.0578(15) -0.0104(11) 0.0061(10) -0.0055(9)
C34 0.0279(10) 0.0295(11) 0.0347(11) -0.0010(9) 0.0033(9) -0.0087(9)
S 0.0408(3) 0.0337(3) 0.0272(3) 0.0009(2) -0.0095(2) -0.0204(2)
C35 0.0351(11) 0.0366(11) 0.0229(10) 0.0030(8) -0.0078(8) -0.0201(9)
C36 0.0492(14) 0.0424(13) 0.0334(12) -0.0024(10) -0.0074(10) -0.0248(11)
C37 0.080(2) 0.0461(15) 0.0361(13) 0.0022(11) -0.0191(13) -0.0369(15)
C38 0.074(2) 0.0606(18) 0.0452(15) 0.0193(13) -0.0300(14) -0.0492(16)
C39 0.0398(14) 0.075(2) 0.0579(17) 0.0220(16) -0.0200(13) -0.0331(14)
C40 0.0374(13) 0.0552(15) 0.0362(13) 0.0029(11) -0.0060(10) -0.0192(11)
C41 0.127(3) 0.094(3) 0.084(2) 0.031(2) -0.065(2) -0.085(3)
B 0.0243(10) 0.0231(10) 0.0225(10) -0.0050(8) 0.0005(8) -0.0116(8)
C42 0.0265(9) 0.0238(9) 0.0220(9) -0.0076(7) 0.0034(7) -0.0090(8)
C43 0.0294(10) 0.0273(10) 0.0304(10) -0.0086(8) 0.0003(8) -0.0101(8)
C44 0.0318(11) 0.0364(12) 0.0325(11) -0.0074(9) -0.0048(9) -0.0040(9)
C45 0.0408(12) 0.0257(11) 0.0301(11) -0.0028(9) 0.0030(9) -0.0022(9)
C46 0.0411(12) 0.0252(10) 0.0313(11) -0.0083(8) 0.0094(9) -0.0131(9)
C47 0.0317(10) 0.0279(10) 0.0284(10) -0.0086(8) 0.0019(8) -0.0131(8)
C48 0.0276(10) 0.0273(10) 0.0259(10) -0.0074(8) 0.0023(8) -0.0169(8)
C49 0.0337(11) 0.0361(11) 0.0299(11) -0.0088(9) -0.0011(9) -0.0155(9)
C50 0.0488(14) 0.0473(14) 0.0265(11) -0.0066(10) -0.0045(10) -0.0259(11)
C51 0.0554(15) 0.0479(14) 0.0286(11) -0.0169(10) 0.0116(10) -0.0296(12)
C52 0.0431(13) 0.0441(13) 0.0363(12) -0.0155(10) 0.0126(10) -0.0162(11)
C53 0.0310(11) 0.0382(12) 0.0315(11) -0.0110(9) 0.0039(9) -0.0126(9)
C54 0.0226(9) 0.0216(9) 0.0273(10) -0.0044(7) -0.0031(7) -0.0079(7)
C55 0.0352(11) 0.0276(10) 0.0270(10) -0.0036(8) -0.0027(8) -0.0142(9)
C56 0.0397(12) 0.0255(10) 0.0346(11) -0.0065(9) -0.0111(9) -0.0107(9)
C57 0.0296(11) 0.0248(10) 0.0551(14) -0.0088(10) -0.0065(10) -0.0124(9)
C58 0.0333(11) 0.0343(12) 0.0497(14) -0.0113(10) 0.0137(10) -0.0191(10)
C59 0.0328(11) 0.0309(11) 0.0360(11) -0.0123(9) 0.0083(9) -0.0153(9)
C60 0.0264(9) 0.0259(9) 0.0236(9) -0.0093(8) 0.0012(8) -0.0132(8)
C61 0.0285(10) 0.0314(10) 0.0261(10) -0.0068(8) 0.0003(8) -0.0160(8)
C62 0.0309(11) 0.0478(13) 0.0282(11) -0.0117(9) 0.0057(9) -0.0209(10)
C63 0.0245(10) 0.0455(13) 0.0390(12) -0.0211(10) 0.0048(9) -0.0104(9)
C64 0.0331(11) 0.0278(11) 0.0394(12) -0.0119(9) -0.0018(9) -0.0074(9)
C65 0.0323(11) 0.0263(10) 0.0312(11) -0.0065(8) 0.0016(9) -0.0131(8)
O 0.486(15) 0.120(4) 0.256(8) 0.065(5) -0.234(9) -0.013(6)
C66 0.057(4) 0.319(16) 0.337(16) -0.006(12) -0.016(6) -0.038(6)
C67 0.228(10) 0.204(9) 0.141(6) 0.002(6) 0.079(7) -0.111(8)
C68 0.120(5) 0.145(6) 0.115(5) 0.005(4) -0.028(4) -0.015(4)
C69 0.58(2) 0.184(9) 0.274(12) 0.102(9) -0.277(16) -0.246(13)

loop_
_atom_type_symbol
_atom_type_description
_atom_type_scat_dispersion_real
_atom_type_scat_dispersion_imag
_atom_type_scat_source
C C 0.0033 0.0016 'International Tables Vol C Tables 4.2.6.8 and 6.1.1.4'
H H 0.0000 0.0000 'International Tables Vol C Tables 4.2.6.8 and 6.1.1.4'
B B 0.0013 0.0007 'International Tables Vol C Tables 4.2.6.8 and 6.1.1.4'
P P 0.1023 0.0942 'International Tables Vol C Tables 4.2.6.8 and 6.1.1.4'
S S 0.1246 0.1234 'International Tables Vol C Tables 4.2.6.8 and 6.1.1.4'
Ni Ni 0.3393 1.1124 'International Tables Vol C Tables 4.2.6.8 and 6.1.1.4'
O O 0.0106 0.0060 'International Tables Vol C Tables 4.2.6.8 and 6.1.1.4'

loop_
_geom_angle_atom_site_label_1
_geom_angle_atom_site_label_2
_geom_angle_atom_site_label_3
_geom_angle
_geom_angle_site_symmetry_1
_geom_angle_site_symmetry_3
_geom_angle_publ_flag
P2 Ni S 163.86(2) . . ?
P2 Ni P3 85.20(2) . . ?
S Ni P3 106.68(2) . . ?
P2 Ni P1 84.51(2) . . ?
S Ni P1 86.76(2) . . ?
P3 Ni P1 161.15(2) . . ?
C1 P1 C7 107.72(11) . . ?
C1 P1 C13 104.35(10) . . ?
C7 P1 C13 105.44(10) . . ?
C1 P1 Ni 110.90(7) . . ?
C7 P1 Ni 118.13(7) . . ?
C13 P1 Ni 109.30(7) . . ?
C15 P2 C21 105.96(9) . . ?
C15 P2 C14 103.83(10) . . ?
C21 P2 C14 113.70(9) . . ?
C15 P2 Ni 108.66(7) . . ?
C21 P2 Ni 111.96(7) . . ?
C14 P2 Ni 112.09(7) . . ?
C23 P3 C29 107.78(9) . . ?
C23 P3 C22 103.39(9) . . ?
C29 P3 C22 105.33(9) . . ?
C23 P3 Ni 121.50(7) . . ?
C29 P3 Ni 108.86(6) . . ?
C22 P3 Ni 108.79(7) . . ?
C2 C1 C6 118.8(2) . . ?
C2 C1 P1 120.92(17) . . ?
C6 C1 P1 120.30(18) . . ?
C3 C2 C1 120.3(2) . . ?
C4 C3 C2 120.5(3) . . ?
C5 C4 C3 119.8(2) . . ?
C4 C5 C6 120.4(2) . . ?
C5 C6 C1 120.3(2) . . ?
C12 C7 C8 119.8(2) . . ?
C12 C7 P1 117.95(19) . . ?
C8 C7 P1 122.29(19) . . ?
C7 C8 C9 119.4(3) . . ?
C10 C9 C8 120.2(3) . . ?
C11 C10 C9 120.7(3) . . ?
C10 C11 C12 119.7(3) . . ?
C7 C12 C11 120.2(3) . . ?
C14 C13 P1 107.10(14) . . ?
C13 C14 P2 104.32(13) . . ?
C16 C15 C20 119.2(2) . . ?
C16 C15 P2 120.10(17) . . ?
C20 C15 P2 120.68(16) . . ?
C17 C16 C15 120.3(2) . . ?
C18 C17 C16 119.8(3) . . ?
C19 C18 C17 120.7(2) . . ?
C18 C19 C20 119.6(2) . . ?
C19 C20 C15 120.3(2) . . ?
C22 C21 P2 104.58(13) . . ?
C21 C22 P3 108.74(13) . . ?
C28 C23 C24 118.76(19) . . ?
C28 C23 P3 122.84(16) . . ?
C24 C23 P3 118.39(16) . . ?
C25 C24 C23 120.3(2) . . ?
C26 C25 C24 120.4(2) . . ?
C25 C26 C27 119.9(2) . . ?
C26 C27 C28 120.3(2) . . ?
C23 C28 C27 120.4(2) . . ?
C34 C29 C30 118.90(18) . . ?
C34 C29 P3 118.99(15) . . ?
C30 C29 P3 122.07(15) . . ?
C31 C30 C29 120.3(2) . . ?
C32 C31 C30 120.2(2) . . ?
C31 C32 C33 120.0(2) . . ?
C32 C33 C34 120.2(2) . . ?
C33 C34 C29 120.4(2) . . ?
C35 S Ni 121.04(7) . . ?
C36 C35 C40 118.4(2) . . ?
C36 C35 S 121.19(18) . . ?
C40 C35 S 119.66(19) . . ?
C35 C36 C37 120.6(3) . . ?
C38 C37 C36 121.4(3) . . ?
C37 C38 C39 118.4(2) . . ?
C37 C38 C41 121.6(3) . . ?
C39 C38 C41 120.0(3) . . ?
C38 C39 C40 121.1(3) . . ?
C35 C40 C39 120.1(3) . . ?
C42 B C60 111.89(15) . . ?
C42 B C54 109.75(15) . . ?
C60 B C54 106.35(15) . . ?
C42 B C48 106.19(15) . . ?
C60 B C48 113.54(16) . . ?
C54 B C48 109.11(15) . . ?
C43 C42 C47 114.83(18) . . ?
C43 C42 B 125.09(17) . . ?
C47 C42 B 119.91(17) . . ?
C44 C43 C42 122.8(2) . . ?
C45 C44 C43 120.3(2) . . ?
C44 C45 C46 119.0(2) . . ?
C45 C46 C47 120.0(2) . . ?
C46 C47 C42 123.0(2) . . ?
C49 C48 C53 114.67(19) . . ?
C49 C48 B 125.65(18) . . ?
C53 C48 B 119.59(18) . . ?
C50 C49 C48 122.8(2) . . ?
C51 C50 C49 120.6(2) . . ?
C50 C51 C52 118.7(2) . . ?
C51 C52 C53 120.1(2) . . ?
C52 C53 C48 123.1(2) . . ?
C59 C54 C55 115.07(18) . . ?
C59 C54 B 124.64(17) . . ?
C55 C54 B 120.26(17) . . ?
C56 C55 C54 123.3(2) . . ?
C57 C56 C55 119.9(2) . . ?
C56 C57 C58 118.78(19) . . ?
C57 C58 C59 120.4(2) . . ?
C54 C59 C58 122.4(2) . . ?
C61 C60 C65 114.43(18) . . ?
C61 C60 B 124.88(18) . . ?
C65 C60 B 120.58(17) . . ?
C62 C61 C60 123.0(2) . . ?
C63 C62 C61 120.7(2) . . ?
C62 C63 C64 118.5(2) . . ?
C65 C64 C63 120.4(2) . . ?
C64 C65 C60 123.1(2) . . ?
C66 O C69 103.3(7) . . ?
O C66 C67 111.5(8) . . ?
C68 C67 C66 101.1(8) . . ?
C69 C68 C67 110.2(8) . . ?
C68 C69 O 108.4(8) . . ?

loop_
_geom_bond_atom_site_label_1
_geom_bond_atom_site_label_2
_geom_bond_distance
_geom_bond_site_symmetry_2
_geom_bond_publ_flag
Ni P2 2.1397(5) . ?
Ni S 2.1685(6) . ?
Ni P3 2.2025(5) . ?
Ni P1 2.2066(6) . ?
P1 C1 1.811(2) . ?
P1 C7 1.814(2) . ?
P1 C13 1.844(2) . ?
P2 C15 1.815(2) . ?
P2 C21 1.817(2) . ?
P2 C14 1.825(2) . ?
P3 C23 1.816(2) . ?
P3 C29 1.8202(19) . ?
P3 C22 1.845(2) . ?
C1 C2 1.386(3) . ?
C1 C6 1.395(3) . ?
C2 C3 1.384(4) . ?
C3 C4 1.378(4) . ?
C4 C5 1.368(4) . ?
C5 C6 1.387(4) . ?
C7 C12 1.385(4) . ?
C7 C8 1.387(4) . ?
C8 C9 1.391(4) . ?
C9 C10 1.374(5) . ?
C10 C11 1.369(5) . ?
C11 C12 1.388(4) . ?
C13 C14 1.533(3) . ?
C15 C16 1.384(3) . ?
C15 C20 1.391(3) . ?
C16 C17 1.380(4) . ?
C17 C18 1.374(4) . ?
C18 C19 1.373(4) . ?
C19 C20 1.381(3) . ?
C21 C22 1.533(3) . ?
C23 C28 1.383(3) . ?
C23 C24 1.395(3) . ?
C24 C25 1.386(3) . ?
C25 C26 1.373(4) . ?
C26 C27 1.373(4) . ?
C27 C28 1.389(3) . ?
C29 C34 1.393(3) . ?
C29 C30 1.394(3) . ?
C30 C31 1.392(3) . ?
C31 C32 1.379(4) . ?
C32 C33 1.380(4) . ?
C33 C34 1.390(3) . ?
S C35 1.775(2) . ?
C35 C36 1.387(3) . ?
C35 C40 1.393(3) . ?
C36 C37 1.389(3) . ?
C37 C38 1.375(4) . ?
C38 C39 1.380(5) . ?
C38 C41 1.519(4) . ?
C39 C40 1.402(4) . ?
B C42 1.644(3) . ?
B C60 1.649(3) . ?
B C54 1.651(3) . ?
B C48 1.653(3) . ?
C42 C43 1.401(3) . ?
C42 C47 1.410(3) . ?
C43 C44 1.393(3) . ?
C44 C45 1.382(3) . ?
C45 C46 1.386(3) . ?
C46 C47 1.387(3) . ?
C48 C49 1.398(3) . ?
C48 C53 1.404(3) . ?
C49 C50 1.395(3) . ?
C50 C51 1.377(4) . ?
C51 C52 1.381(4) . ?
C52 C53 1.392(3) . ?
C54 C59 1.398(3) . ?
C54 C55 1.404(3) . ?
C55 C56 1.389(3) . ?
C56 C57 1.386(3) . ?
C57 C58 1.386(3) . ?
C58 C59 1.399(3) . ?
C60 C61 1.407(3) . ?
C60 C65 1.409(3) . ?
C61 C62 1.391(3) . ?
C62 C63 1.380(3) . ?
C63 C64 1.389(3) . ?
C64 C65 1.389(3) . ?
O C66 1.240(14) . ?
O C69 1.493(13) . ?
C66 C67 1.452(13) . ?
C67 C68 1.415(11) . ?
C68 C69 1.261(10) . ?
